data_2234450
loop_
_publ_author_name
'Qasem Ali, Amna'
'Eltayeb, Naser Eltaher'
'Teoh, Siang Guan'
'Salhin, Abdussalam'
'Fun, Hoong-Kun'

_publ_section_title
;
 (<i>Z</i>)-2-(2-Oxoindolin-3-ylidene)-<i>N</i>-phenylhydrazinecarbothioamide
;
_journal_coeditor_code WN2464
_journal_issue 4
_journal_name_full 'Acta Crystallographica Section E'
_journal_page_first o962
_journal_page_last o963
_journal_paper_doi 10.1107/S160053681200400X
_journal_volume 68
_journal_year 2012
_chemical_formula_iupac 'C15 H12 N4 O S'
_chemical_formula_moiety 'C15 H12 N4 O S'
_chemical_formula_sum 'C15 H12 N4 O S'
_chemical_formula_weight 296.35
_chemical_melting_point_gt 510.2
_chemical_melting_point_lt 511.6
_chemical_name_systematic
;
(<i>Z</i>)-2-(2-Oxoindolin-3-ylidene)-<i>N</i>-phenylhydrazinecarbothioamide
;
_space_group_IT_number 14
_symmetry_cell_setting monoclinic
_symmetry_space_group_name_Hall '-P 2ybc'
_symmetry_space_group_name_H-M 'P 1 21/c 1'
_atom_sites_solution_hydrogens geom
_atom_sites_solution_primary direct
_atom_sites_solution_secondary difmap
_audit_creation_method SHELXL97
_cell_angle_alpha 90.00
_cell_angle_beta 93.3830(10)
_cell_angle_gamma 90.00
_cell_formula_units_Z 4
_cell_length_a 6.36740(10)
_cell_length_b 15.4594(3)
_cell_length_c 14.2199(3)
_cell_measurement_reflns_used 4743
_cell_measurement_temperature 100.0(10)
_cell_measurement_theta_max 30.13
_cell_measurement_theta_min 3.00
_cell_volume 1397.31(5)
_computing_cell_refinement 'SAINT (Bruker, 2005)'
_computing_data_collection 'APEX2 (Bruker, 2005)'
_computing_data_reduction 'SAINT (Bruker, 2005)'
_computing_molecular_graphics 'SHELXTL (Sheldrick, 2008)'
_computing_publication_material
;
SHELXTL (Sheldrick, 2008) and PLATON (Spek, 2009)
;
_computing_structure_refinement 'SHELXL97 (Sheldrick, 2008)'
_computing_structure_solution 'SHELXS97 (Sheldrick, 2008)'
_diffrn_ambient_temperature 100.0(10)
_diffrn_measured_fraction_theta_full 0.998
_diffrn_measured_fraction_theta_max 0.998
_diffrn_measurement_device_type 'Bruker APEXII CCD'
_diffrn_measurement_method '\f and \w'
_diffrn_radiation_monochromator graphite
_diffrn_radiation_source 'fine-focus sealed tube'
_diffrn_radiation_type MoK\a
_diffrn_radiation_wavelength 0.71073
_diffrn_reflns_av_R_equivalents 0.0404
_diffrn_reflns_av_sigmaI/netI 0.0556
_diffrn_reflns_limit_h_max 8
_diffrn_reflns_limit_h_min -9
_diffrn_reflns_limit_k_max 18
_diffrn_reflns_limit_k_min -21
_diffrn_reflns_limit_l_max 20
_diffrn_reflns_limit_l_min -17
_diffrn_reflns_number 15557
_diffrn_reflns_theta_full 30.25
_diffrn_reflns_theta_max 30.25
_diffrn_reflns_theta_min 1.95
_diffrn_standards_number 0
_exptl_absorpt_coefficient_mu 0.236
_exptl_absorpt_correction_T_max 0.9712
_exptl_absorpt_correction_T_min 0.8973
_exptl_absorpt_correction_type multi-scan
_exptl_absorpt_process_details '(SADABS; Bruker, 2005)'
_exptl_crystal_colour yellow
_exptl_crystal_density_diffrn 1.409
_exptl_crystal_density_method 'not measured'
_exptl_crystal_description needle
_exptl_crystal_F_000 616
_exptl_crystal_size_max 0.47
_exptl_crystal_size_mid 0.13
_exptl_crystal_size_min 0.13
_refine_diff_density_max 0.342
_refine_diff_density_min -0.493
_refine_ls_extinction_method none
_refine_ls_goodness_of_fit_ref 1.020
_refine_ls_hydrogen_treatment mixed
_refine_ls_matrix_type full
_refine_ls_number_parameters 202
_refine_ls_number_reflns 4159
_refine_ls_number_restraints 0
_refine_ls_restrained_S_all 1.020
_refine_ls_R_factor_all 0.0809
_refine_ls_R_factor_gt 0.0529
_refine_ls_shift/su_max 0.001
_refine_ls_shift/su_mean 0.000
_refine_ls_structure_factor_coef Fsqd
_refine_ls_weighting_details 'calc w = 1/[\s^2^(Fo^2^)+(0.0380P)^2^+0.7736P] where P=(Fo^2^+2Fc^2^)/3'
_refine_ls_weighting_scheme calc
_refine_ls_wR_factor_gt 0.1017
_refine_ls_wR_factor_ref 0.1126
_reflns_number_gt 2985
_reflns_number_total 4159
_reflns_threshold_expression I>2\s(I)
_cod_data_source_file wn2464.cif
_cod_data_source_block I
_cod_original_sg_symbol_H-M P21/c
_cod_database_code 2234450
_cod_database_fobs_code 2234450

loop_
_symmetry_equiv_pos_as_xyz
'x, y, z'
'-x, y+1/2, -z+1/2'
'-x, -y, -z'
'x, -y-1/2, z-1/2'

loop_
_atom_site_type_symbol
_atom_site_label
_atom_site_fract_x
_atom_site_fract_y
_atom_site_fract_z
_atom_site_U_iso_or_equiv
_atom_site_adp_type
_atom_site_calc_flag
_atom_site_refinement_flags
_atom_site_occupancy
_atom_site_symmetry_multiplicity
S S1 0.15701(8) 0.72368(4) 1.06040(3) 0.03145(15) Uani d . 1 1
O O1 0.73491(19) 0.55698(8) 1.00760(8) 0.0228(3) Uani d . 1 1
N N1 0.9075(2) 0.50533(10) 0.87950(10) 0.0208(3) Uani d . 1 1
N N2 0.4169(2) 0.61290(9) 0.85318(10) 0.0177(3) Uani d . 1 1
N N3 0.3689(2) 0.63773(9) 0.94027(10) 0.0191(3) Uani d . 1 1
N N4 0.0843(2) 0.70518(9) 0.87089(10) 0.0181(3) Uani d . 1 1
C C1 0.8690(3) 0.50379(11) 0.78102(12) 0.0195(4) Uani d . 1 1
C C2 0.9950(3) 0.47108(12) 0.71370(13) 0.0241(4) Uani d . 1 1
H H2A 1.1264 0.4445 0.7306 0.029 Uiso calc R 1 1
C C3 0.9210(3) 0.47880(12) 0.61995(13) 0.0253(4) Uani d . 1 1
H H3A 1.0027 0.4560 0.5719 0.030 Uiso calc R 1 1
C C4 0.7296(3) 0.51916(12) 0.59478(13) 0.0231(4) Uani d . 1 1
H H4A 0.6846 0.5243 0.5301 0.028 Uiso calc R 1 1
C C5 0.6042(3) 0.55185(11) 0.66319(12) 0.0206(4) Uani d . 1 1
H H5A 0.4741 0.5794 0.6462 0.025 Uiso calc R 1 1
C C6 0.6740(3) 0.54324(11) 0.75712(12) 0.0184(4) Uani d . 1 1
C C7 0.5904(3) 0.57114(11) 0.84497(12) 0.0176(3) Uani d . 1 1
C C8 0.7491(3) 0.54476(11) 0.92218(12) 0.0188(4) Uani d . 1 1
C C9 0.1964(3) 0.68962(11) 0.95214(12) 0.0185(4) Uani d . 1 1
C C10 -0.1096(3) 0.74787(11) 0.85012(12) 0.0168(3) Uani d . 1 1
C C11 -0.1753(3) 0.74938(11) 0.75467(12) 0.0190(4) Uani d . 1 1
H H11A -0.0892 0.7245 0.7095 0.023 Uiso calc R 1 1
C C12 -0.3656(3) 0.78705(11) 0.72568(13) 0.0237(4) Uani d . 1 1
H H12A -0.4098 0.7878 0.6607 0.028 Uiso calc R 1 1
C C13 -0.4917(3) 0.82369(11) 0.79112(13) 0.0247(4) Uani d . 1 1
H H13A -0.6228 0.8492 0.7714 0.030 Uiso calc R 1 1
C C14 -0.4248(3) 0.82279(11) 0.88559(13) 0.0229(4) Uani d . 1 1
H H14A -0.5106 0.8486 0.9303 0.027 Uiso calc R 1 1
C C15 -0.2349(3) 0.78504(11) 0.91642(12) 0.0196(4) Uani d . 1 1
H H15A -0.1912 0.7846 0.9815 0.024 Uiso calc R 1 1
H H1N1 1.018(3) 0.4836(14) 0.9106(15) 0.037(6) Uiso d . 1 1
H H1N3 0.457(4) 0.6258(14) 0.9879(16) 0.039(6) Uiso d . 1 1
H H1N4 0.144(3) 0.6806(14) 0.8234(15) 0.029(6) Uiso d . 1 1

loop_
_atom_site_aniso_label
_atom_site_aniso_U_11
_atom_site_aniso_U_22
_atom_site_aniso_U_33
_atom_site_aniso_U_12
_atom_site_aniso_U_13
_atom_site_aniso_U_23
S1 0.0267(2) 0.0507(3) 0.0168(2) 0.0076(2) 0.00014(18) -0.0045(2)
O1 0.0242(6) 0.0248(7) 0.0189(6) 0.0016(5) -0.0032(5) 0.0026(5)
N1 0.0191(7) 0.0199(8) 0.0228(8) 0.0043(6) -0.0032(6) 0.0020(6)
N2 0.0189(7) 0.0153(7) 0.0187(7) -0.0008(6) 0.0001(5) 0.0008(6)
N3 0.0184(7) 0.0216(8) 0.0171(7) 0.0022(6) -0.0011(6) 0.0020(6)
N4 0.0184(7) 0.0193(8) 0.0166(7) 0.0032(6) 0.0014(6) 0.0000(6)
C1 0.0195(8) 0.0131(8) 0.0254(9) 0.0000(7) -0.0025(7) 0.0014(7)
C2 0.0211(9) 0.0197(9) 0.0315(10) 0.0045(7) 0.0006(8) 0.0030(8)
C3 0.0265(9) 0.0231(9) 0.0268(9) 0.0049(8) 0.0064(8) 0.0016(8)
C4 0.0248(9) 0.0220(9) 0.0225(9) 0.0017(7) 0.0004(7) 0.0018(7)
C5 0.0187(8) 0.0181(9) 0.0248(9) 0.0010(7) -0.0016(7) 0.0016(7)
C6 0.0190(8) 0.0140(8) 0.0220(8) 0.0005(7) -0.0007(7) 0.0009(7)
C7 0.0183(8) 0.0127(8) 0.0213(8) -0.0015(6) -0.0020(7) 0.0023(6)
C8 0.0187(8) 0.0120(8) 0.0254(9) -0.0013(7) -0.0021(7) 0.0031(7)
C9 0.0173(8) 0.0186(8) 0.0195(8) -0.0036(7) 0.0016(6) 0.0035(7)
C10 0.0164(8) 0.0136(8) 0.0205(8) -0.0016(6) 0.0017(6) 0.0014(6)
C11 0.0198(8) 0.0179(8) 0.0194(8) 0.0002(7) 0.0023(7) 0.0013(7)
C12 0.0243(9) 0.0204(9) 0.0257(9) -0.0013(7) -0.0043(7) 0.0044(7)
C13 0.0187(8) 0.0167(9) 0.0383(11) 0.0006(7) -0.0014(8) 0.0044(8)
C14 0.0201(8) 0.0153(8) 0.0339(10) 0.0008(7) 0.0066(7) -0.0026(8)
C15 0.0214(8) 0.0165(8) 0.0211(8) -0.0007(7) 0.0024(7) -0.0021(7)

loop_
_atom_type_symbol
_atom_type_description
_atom_type_scat_dispersion_real
_atom_type_scat_dispersion_imag
_atom_type_scat_source
C C 0.0033 0.0016 'International Tables Vol C Tables 4.2.6.8 and 6.1.1.4'
H H 0.0000 0.0000 'International Tables Vol C Tables 4.2.6.8 and 6.1.1.4'
N N 0.0061 0.0033 'International Tables Vol C Tables 4.2.6.8 and 6.1.1.4'
O O 0.0106 0.0060 'International Tables Vol C Tables 4.2.6.8 and 6.1.1.4'
S S 0.1246 0.1234 'International Tables Vol C Tables 4.2.6.8 and 6.1.1.4'

loop_
_geom_angle_atom_site_label_1
_geom_angle_atom_site_label_2
_geom_angle_atom_site_label_3
_geom_angle
C8 N1 C1 111.31(14)
C8 N1 H1N1 123.0(14)
C1 N1 H1N1 125.7(14)
C7 N2 N3 117.83(14)
N2 N3 C9 120.23(14)
N2 N3 H1N3 118.7(15)
C9 N3 H1N3 120.6(15)
C9 N4 C10 132.49(16)
C9 N4 H1N4 110.5(13)
C10 N4 H1N4 116.9(13)
C2 C1 C6 122.14(16)
C2 C1 N1 128.43(15)
C6 C1 N1 109.42(15)
C1 C2 C3 117.03(16)
C1 C2 H2A 121.5
C3 C2 H2A 121.5
C2 C3 C4 121.63(18)
C2 C3 H3A 119.2
C4 C3 H3A 119.2
C5 C4 C3 120.78(16)
C5 C4 H4A 119.6
C3 C4 H4A 119.6
C6 C5 C4 118.29(16)
C6 C5 H5A 120.9
C4 C5 H5A 120.9
C5 C6 C1 120.11(17)
C5 C6 C7 133.33(16)
C1 C6 C7 106.50(14)
N2 C7 C6 125.83(15)
N2 C7 C8 127.70(16)
C6 C7 C8 106.43(14)
O1 C8 N1 127.51(15)
O1 C8 C7 126.16(16)
N1 C8 C7 106.34(15)
N4 C9 N3 112.68(15)
N4 C9 S1 129.71(14)
N3 C9 S1 117.61(12)
C15 C10 C11 119.98(15)
C15 C10 N4 125.29(15)
C11 C10 N4 114.71(15)
C12 C11 C10 120.19(17)
C12 C11 H11A 119.9
C10 C11 H11A 119.9
C11 C12 C13 120.24(16)
C11 C12 H12A 119.9
C13 C12 H12A 119.9
C14 C13 C12 119.32(16)
C14 C13 H13A 120.3
C12 C13 H13A 120.3
C13 C14 C15 121.48(17)
C13 C14 H14A 119.3
C15 C14 H14A 119.3
C14 C15 C10 118.79(16)
C14 C15 H15A 120.6
C10 C15 H15A 120.6

loop_
_geom_bond_atom_site_label_1
_geom_bond_atom_site_label_2
_geom_bond_distance
S1 C9 1.6600(18)
O1 C8 1.238(2)
N1 C8 1.352(2)
N1 C1 1.408(2)
N1 H1N1 0.88(2)
N2 C7 1.291(2)
N2 N3 1.349(2)
N3 C9 1.378(2)
N3 H1N3 0.87(2)
N4 C9 1.343(2)
N4 C10 1.416(2)
N4 H1N4 0.88(2)
C1 C2 1.381(3)
C1 C6 1.407(2)
C2 C3 1.393(3)
C2 H2A 0.9500
C3 C4 1.397(2)
C3 H3A 0.9500
C4 C5 1.389(3)
C4 H4A 0.9500
C5 C6 1.389(2)
C5 H5A 0.9500
C6 C7 1.452(2)
C7 C8 1.504(2)
C10 C15 1.394(2)
C10 C11 1.397(2)
C11 C12 1.385(2)
C11 H11A 0.9500
C12 C13 1.386(3)
C12 H12A 0.9500
C13 C14 1.385(3)
C13 H13A 0.9500
C14 C15 1.390(2)
C14 H14A 0.9500
C15 H15A 0.9500

loop_
_geom_hbond_atom_site_label_D
_geom_hbond_atom_site_label_H
_geom_hbond_atom_site_label_A
_geom_hbond_site_symmetry_A
_geom_hbond_distance_DH
_geom_hbond_distance_HA
_geom_hbond_distance_DA
_geom_hbond_angle_DHA
_geom_hbond_publ_flag
N1 H1N1 O1 3_767 0.88(2) 2.00(2) 2.8737(18) 173.9(18) yes
N3 H1N3 O1 . 0.87(2) 2.07(2) 2.7646(18) 136(2) yes
N4 H1N4 N2 . 0.88(2) 2.05(2) 2.5781(19) 117.4(17) yes
C11 H11A S1 4_575 0.9500 2.8300 3.6017(19) 139.00 yes
C15 H15A S1 . 0.9500 2.6000 3.2735(19) 128.00 yes
C2 H2A Cg3 2_646 0.9500 2.8000 3.510(2) 132.00 yes
C13 H13A Cg2 2_556 0.9500 2.8200 3.5201(19) 131.00 yes

loop_
_geom_torsion_atom_site_label_1
_geom_torsion_atom_site_label_2
_geom_torsion_atom_site_label_3
_geom_torsion_atom_site_label_4
_geom_torsion
C7 N2 N3 C9 173.69(15)
C8 N1 C1 C2 178.50(18)
C8 N1 C1 C6 -0.7(2)
C6 C1 C2 C3 0.1(3)
N1 C1 C2 C3 -179.09(17)
C1 C2 C3 C4 1.1(3)
C2 C3 C4 C5 -1.1(3)
C3 C4 C5 C6 -0.1(3)
C4 C5 C6 C1 1.2(3)
C4 C5 C6 C7 177.76(18)
C2 C1 C6 C5 -1.3(3)
N1 C1 C6 C5 178.05(15)
C2 C1 C6 C7 -178.61(16)
N1 C1 C6 C7 0.69(19)
N3 N2 C7 C6 -176.52(15)
N3 N2 C7 C8 0.9(3)
C5 C6 C7 N2 0.6(3)
C1 C6 C7 N2 177.50(16)
C5 C6 C7 C8 -177.26(19)
C1 C6 C7 C8 -0.40(18)
C1 N1 C8 O1 -179.73(17)
C1 N1 C8 C7 0.46(18)
N2 C7 C8 O1 2.3(3)
C6 C7 C8 O1 -179.84(16)
N2 C7 C8 N1 -177.88(17)
C6 C7 C8 N1 -0.03(18)
C10 N4 C9 N3 174.00(16)
C10 N4 C9 S1 -6.4(3)
N2 N3 C9 N4 4.1(2)
N2 N3 C9 S1 -175.54(12)
C9 N4 C10 C15 -0.6(3)
C9 N4 C10 C11 -179.21(17)
C15 C10 C11 C12 -0.6(3)
N4 C10 C11 C12 178.11(15)
C10 C11 C12 C13 0.2(3)
C11 C12 C13 C14 0.5(3)
C12 C13 C14 C15 -0.8(3)
C13 C14 C15 C10 0.4(3)
C11 C10 C15 C14 0.3(2)
N4 C10 C15 C14 -178.24(16)

loop_
_cod_related_entry_id
_cod_related_entry_database
_cod_related_entry_code
1 ChemSpider 4448684
